data_1517758
loop_
_publ_author_name
'B. Machura'
'M. Wolff'
'J. Palion'
'E. Benoist'

_publ_section_title
;
 Synthesis, spectroscopic characterization and X-ray crystal structures of
 mononuclear and binuclear oxidorhenium(V) complexes containing indazolyl
 moieties
;
_journal_name_full
;
Inorganica Chimica Acta
;
_journal_page_first 144
_journal_page_last 154
_journal_volume 404
_journal_year 2013
_chemical_formula_moiety 'C28 H26 Cl2 N2 O2 P Re'
_chemical_formula_sum 'C28 H26 Cl2 N2 O2 P Re'
_chemical_formula_weight 710.58
_space_group_IT_number 19
_symmetry_cell_setting orthorhombic
_symmetry_space_group_name_Hall 'P 2ac 2ab'
_symmetry_space_group_name_H-M 'P 21 21 21'
_atom_sites_solution_hydrogens geom
_atom_sites_solution_primary direct
_atom_sites_solution_secondary difmap
_cell_angle_alpha 90.00
_cell_angle_beta 90.00
_cell_angle_gamma 90.00
_cell_formula_units_Z 4
_cell_length_a 7.7185(4)
_cell_length_b 8.1845(4)
_cell_length_c 43.553(3)
_cell_measurement_reflns_used 3114
_cell_measurement_temperature 295.0(2)
_cell_measurement_theta_max 29.2015
_cell_measurement_theta_min 3.4088
_cell_volume 2751.3(3)
_computing_cell_refinement 'CrysAlis RED v. 1.163 (UNIL IC & KUMA 2000)'
_computing_data_collection 'CrysAlis CCD v. 1.163 (UNIL IC & KUMA 2000)'
_computing_data_reduction 'CrysAlis RED v. 1.163 (UNIL IC & KUMA 2000)'
_computing_molecular_graphics
;XP in SHELXTL/PC (Sheldrick, 1990b)
 ORTEP-3 W v. 1.062 (Farrugia 1997)
;
_computing_publication_material
;SHELXL-97 (Sheldrick, 1997) and
 PLATON (Spek, 1990)
;
_computing_structure_refinement 'SHELXL-97 (Sheldrick, 1997)'
_computing_structure_solution 'SHELXS-97 (Sheldrick, 1990)'
_diffrn_ambient_temperature 295.0(2)
_diffrn_measured_fraction_theta_full 0.996
_diffrn_measured_fraction_theta_max 0.996
_diffrn_radiation_monochromator graphite
_diffrn_radiation_source 'fine-focus sealed tube'
_diffrn_radiation_type MoK\a
_diffrn_radiation_wavelength 0.71073
_diffrn_reflns_av_R_equivalents 0.0646
_diffrn_reflns_av_sigmaI/netI 0.0925
_diffrn_reflns_limit_h_max 9
_diffrn_reflns_limit_h_min -7
_diffrn_reflns_limit_k_max 9
_diffrn_reflns_limit_k_min -9
_diffrn_reflns_limit_l_max 51
_diffrn_reflns_limit_l_min -38
_diffrn_reflns_number 9899
_diffrn_reflns_theta_full 25.00
_diffrn_reflns_theta_max 25.00
_diffrn_reflns_theta_min 3.42
_exptl_absorpt_coefficient_mu 4.697
_exptl_absorpt_correction_T_max 1.00000
_exptl_absorpt_correction_T_min 0.62884
_exptl_absorpt_correction_type empirical
_exptl_absorpt_process_details 'CrysAlis RED, (2005)'
_exptl_crystal_colour blue
_exptl_crystal_density_diffrn 1.715
_exptl_crystal_density_method 'not measured'
_exptl_crystal_description prism
_exptl_crystal_F_000 1392
_exptl_crystal_size_max 0.140
_exptl_crystal_size_mid 0.054
_exptl_crystal_size_min 0.029
_refine_diff_density_max 1.532
_refine_diff_density_min -2.135
_refine_diff_density_rms 0.146
_refine_ls_abs_structure_details 'Flack H D (1983), Acta Cryst. A39, 876-881'
_refine_ls_abs_structure_Flack -0.008(14)
_refine_ls_extinction_method none
_refine_ls_goodness_of_fit_ref 1.077
_refine_ls_hydrogen_treatment constr
_refine_ls_matrix_type full
_refine_ls_number_parameters 327
_refine_ls_number_reflns 4663
_refine_ls_number_restraints 0
_refine_ls_restrained_S_all 1.077
_refine_ls_R_factor_all 0.0752
_refine_ls_R_factor_gt 0.0584
_refine_ls_shift/su_max 0.000
_refine_ls_shift/su_mean 0.000
_refine_ls_structure_factor_coef Fsqd
_refine_ls_weighting_details 'calc w=1/[\s^2^(Fo^2^)+(0.0311P)^2^+2.4323P] where P=(Fo^2^+2Fc^2^)/3'
_refine_ls_weighting_scheme calc
_refine_ls_wR_factor_gt 0.0951
_refine_ls_wR_factor_ref 0.0997
_reflns_number_gt 3949
_reflns_number_total 4663
_reflns_threshold_expression >2sigma(I)
_cod_data_source_file ICA-2013-404-144-154-3.cif
_cod_data_source_block ren270b
_cod_original_sg_symbol_H-M P212121
_cod_database_code 1517758

loop_
_symmetry_equiv_pos_as_xyz
'x, y, z'
'-x+1/2, -y, z+1/2'
'x+1/2, -y+1/2, -z'
'-x, y+1/2, -z+1/2'

loop_
_atom_site_label
_atom_site_type_symbol
_atom_site_fract_x
_atom_site_fract_y
_atom_site_fract_z
_atom_site_U_iso_or_equiv
_atom_site_adp_type
_atom_site_occupancy
_atom_site_symmetry_multiplicity
_atom_site_calc_flag
_atom_site_refinement_flags
Re1 Re 0.85133(6) 0.97481(5) 0.117652(10) 0.03051(13) Uani 1 1 d .
O1 O 1.0304(10) 0.8682(10) 0.12572(17) 0.043(2) Uani 1 1 d .
O2 O 0.6227(9) 1.0249(9) 0.10030(14) 0.0324(17) Uani 1 1 d .
N1 N 0.8098(12) 0.8025(11) 0.08175(19) 0.029(2) Uani 1 1 d .
N2 N 0.6618(15) 0.8221(10) 0.0653(2) 0.033(2) Uani 1 1 d .
P1 P 0.6895(4) 0.8201(3) 0.15719(6) 0.0267(7) Uani 1 1 d .
Cl1 Cl 0.8638(5) 1.1950(3) 0.15165(7) 0.0521(8) Uani 1 1 d .
Cl2 Cl 0.9808(4) 1.1514(4) 0.07905(8) 0.0513(9) Uani 1 1 d .
C1 C 0.5455(14) 0.6632(13) 0.1431(3) 0.031(3) Uani 1 1 d .
C2 C 0.6121(15) 0.5428(13) 0.1241(2) 0.037(3) Uani 1 1 d .
H2 H 0.7295 0.5434 0.1193 0.045 Uiso 1 1 calc R
C3 C 0.506(2) 0.4208(14) 0.1120(3) 0.053(4) Uani 1 1 d .
H3 H 0.5537 0.3401 0.0995 0.063 Uiso 1 1 calc R
C4 C 0.331(2) 0.4197(14) 0.1185(4) 0.057(3) Uani 1 1 d .
H4 H 0.2600 0.3397 0.1101 0.069 Uiso 1 1 calc R
C5 C 0.2642(17) 0.5349(18) 0.1371(3) 0.061(4) Uani 1 1 d .
H5 H 0.1464 0.5331 0.1416 0.073 Uiso 1 1 calc R
C6 C 0.3680(18) 0.6563(13) 0.1496(3) 0.044(3) Uani 1 1 d .
H6 H 0.3189 0.7343 0.1625 0.053 Uiso 1 1 calc R
C7 C 0.8361(17) 0.7197(13) 0.1834(2) 0.032(3) Uani 1 1 d .
C8 C 0.8157(18) 0.5556(14) 0.1923(3) 0.045(4) Uani 1 1 d .
H8 H 0.7254 0.4950 0.1840 0.054 Uiso 1 1 calc R
C9 C 0.9246(18) 0.4832(19) 0.2128(3) 0.057(4) Uani 1 1 d .
H9 H 0.9065 0.3753 0.2187 0.068 Uiso 1 1 calc R
C10 C 1.0627(19) 0.5709(19) 0.2248(3) 0.056(4) Uani 1 1 d .
H10 H 1.1382 0.5216 0.2387 0.067 Uiso 1 1 calc R
C11 C 1.0875(16) 0.7314(19) 0.2162(3) 0.053(4) Uani 1 1 d .
H11 H 1.1788 0.7915 0.2244 0.063 Uiso 1 1 calc R
C12 C 0.9743(17) 0.8022(16) 0.1952(3) 0.043(3) Uani 1 1 d .
H12 H 0.9935 0.9095 0.1890 0.052 Uiso 1 1 calc R
C13 C 0.5531(15) 0.9517(15) 0.1815(3) 0.036(3) Uani 1 1 d .
C14 C 0.5618(16) 0.9390(16) 0.2132(3) 0.048(4) Uani 1 1 d .
H14 H 0.6369 0.8644 0.2223 0.058 Uiso 1 1 calc R
C15 C 0.4584(18) 1.038(2) 0.2313(3) 0.067(4) Uani 1 1 d .
H15 H 0.4669 1.0322 0.2525 0.080 Uiso 1 1 calc R
C16 C 0.344(2) 1.1436(16) 0.2180(3) 0.061(4) Uani 1 1 d .
H16 H 0.2729 1.2089 0.2302 0.073 Uiso 1 1 calc R
C17 C 0.333(2) 1.1532(15) 0.1866(3) 0.057(4) Uani 1 1 d .
H17 H 0.2535 1.2236 0.1775 0.068 Uiso 1 1 calc R
C18 C 0.4391(18) 1.0593(15) 0.1688(3) 0.051(4) Uani 1 1 d .
H18 H 0.4336 1.0689 0.1476 0.061 Uiso 1 1 calc R
C19 C 0.8893(16) 0.6761(14) 0.0706(3) 0.040(3) Uani 1 1 d .
H19 H 0.9941 0.6364 0.0781 0.048 Uiso 1 1 calc R
C20 C 0.7960(19) 0.6049(15) 0.0455(3) 0.043(4) Uani 1 1 d .
C21 C 0.815(2) 0.4719(15) 0.0261(3) 0.053(4) Uani 1 1 d .
H21 H 0.9095 0.4026 0.0279 0.064 Uiso 1 1 calc R
C22 C 0.692(2) 0.4448(16) 0.0045(3) 0.061(5) Uani 1 1 d .
H22 H 0.7023 0.3548 -0.0084 0.073 Uiso 1 1 calc R
C23 C 0.549(2) 0.5485(19) 0.0011(3) 0.069(5) Uani 1 1 d .
H23 H 0.4694 0.5282 -0.0144 0.082 Uiso 1 1 calc R
C24 C 0.5244(19) 0.6781(17) 0.0200(3) 0.053(4) Uani 1 1 d .
H24 H 0.4284 0.7458 0.0180 0.063 Uiso 1 1 calc R
C25 C 0.651(2) 0.7068(13) 0.0432(3) 0.041(3) Uani 1 1 d .
C26 C 0.5501(13) 0.9633(14) 0.0735(2) 0.033(3) Uani 1 1 d .
C27 C 0.5584(19) 1.0894(15) 0.0483(3) 0.054(4) Uani 1 1 d .
H27A H 0.4714 1.1711 0.0518 0.081 Uiso 1 1 calc R
H27B H 0.5383 1.0377 0.0289 0.081 Uiso 1 1 calc R
H27C H 0.6708 1.1396 0.0483 0.081 Uiso 1 1 calc R
C28 C 0.3675(16) 0.9049(16) 0.0800(3) 0.052(3) Uani 1 1 d .
H28A H 0.3717 0.8093 0.0928 0.078 Uiso 1 1 calc R
H28B H 0.3107 0.8788 0.0610 0.078 Uiso 1 1 calc R
H28C H 0.3042 0.9895 0.0904 0.078 Uiso 1 1 calc R

loop_
_atom_site_aniso_label
_atom_site_aniso_U_11
_atom_site_aniso_U_22
_atom_site_aniso_U_33
_atom_site_aniso_U_23
_atom_site_aniso_U_13
_atom_site_aniso_U_12
Re1 0.0288(2) 0.0324(2) 0.0303(2) -0.0015(2) -0.0044(2) 0.0019(2)
O1 0.036(5) 0.057(5) 0.036(5) 0.014(4) 0.005(4) 0.005(4)
O2 0.024(4) 0.041(4) 0.031(4) -0.001(4) 0.001(3) 0.017(4)
N1 0.038(7) 0.034(5) 0.016(5) 0.004(4) 0.007(5) 0.006(5)
N2 0.040(6) 0.028(5) 0.032(5) -0.004(4) -0.012(6) 0.005(5)
P1 0.0292(19) 0.0307(16) 0.0202(15) -0.0036(13) -0.0023(13) 0.0035(13)
Cl1 0.061(2) 0.0417(16) 0.054(2) -0.0177(15) -0.013(2) 0.002(2)
Cl2 0.047(2) 0.058(2) 0.049(2) 0.0155(18) -0.0064(17) -0.0105(17)
C1 0.023(6) 0.036(7) 0.035(7) 0.006(6) 0.000(6) -0.001(5)
C2 0.043(8) 0.038(6) 0.030(7) -0.010(6) 0.003(5) 0.005(6)
C3 0.083(11) 0.029(7) 0.046(9) -0.004(6) -0.016(8) 0.006(6)
C4 0.056(10) 0.039(7) 0.077(9) -0.006(8) -0.013(11) -0.009(7)
C5 0.040(8) 0.046(9) 0.095(12) 0.021(10) -0.005(8) -0.011(8)
C6 0.046(8) 0.037(6) 0.049(8) 0.000(6) -0.013(8) 0.001(7)
C7 0.033(7) 0.043(6) 0.022(6) -0.014(5) -0.008(6) 0.008(6)
C8 0.060(10) 0.039(7) 0.035(7) -0.001(6) 0.004(7) 0.018(7)
C9 0.077(10) 0.055(9) 0.039(7) 0.011(8) -0.012(7) 0.017(8)
C10 0.063(9) 0.078(11) 0.027(7) 0.008(7) -0.015(7) 0.036(8)
C11 0.033(8) 0.080(11) 0.045(9) 0.000(8) -0.014(7) 0.011(7)
C12 0.050(9) 0.048(8) 0.033(7) -0.005(6) -0.002(7) 0.006(7)
C13 0.039(7) 0.036(7) 0.034(7) -0.012(6) 0.007(6) -0.005(6)
C14 0.043(7) 0.068(10) 0.033(7) -0.009(7) -0.001(6) 0.017(7)
C15 0.068(10) 0.095(12) 0.038(7) -0.027(9) -0.004(7) 0.031(10)
C16 0.067(10) 0.061(9) 0.054(9) -0.028(7) 0.016(10) 0.015(10)
C17 0.056(10) 0.058(8) 0.056(9) -0.006(7) 0.017(9) 0.036(8)
C18 0.068(9) 0.050(9) 0.035(7) 0.002(6) 0.013(7) 0.024(7)
C19 0.042(9) 0.046(7) 0.031(7) 0.008(6) 0.018(6) 0.013(6)
C20 0.078(11) 0.034(7) 0.016(6) 0.006(6) 0.006(7) -0.014(7)
C21 0.090(11) 0.036(6) 0.033(7) -0.015(6) 0.027(8) -0.001(8)
C22 0.104(14) 0.037(9) 0.040(8) -0.017(7) 0.021(9) -0.014(8)
C23 0.105(13) 0.061(10) 0.040(8) -0.024(8) -0.012(9) -0.012(10)
C24 0.058(9) 0.059(9) 0.041(8) -0.003(7) -0.012(7) 0.005(7)
C25 0.053(8) 0.037(6) 0.033(7) 0.006(5) -0.014(8) -0.005(8)
C26 0.029(6) 0.034(6) 0.036(6) -0.005(6) -0.011(5) -0.001(6)
C27 0.080(10) 0.037(7) 0.046(8) 0.004(6) -0.032(8) 0.000(7)
C28 0.026(7) 0.079(9) 0.052(8) -0.008(7) -0.015(7) 0.014(8)

loop_
_atom_type_symbol
_atom_type_description
_atom_type_scat_dispersion_real
_atom_type_scat_dispersion_imag
_atom_type_scat_source
C C 0.0033 0.0016 'International Tables Vol C Tables 4.2.6.8 and 6.1.1.4'
H H 0.0000 0.0000 'International Tables Vol C Tables 4.2.6.8 and 6.1.1.4'
N N 0.0061 0.0033 'International Tables Vol C Tables 4.2.6.8 and 6.1.1.4'
O O 0.0106 0.0060 'International Tables Vol C Tables 4.2.6.8 and 6.1.1.4'
P P 0.1023 0.0942 'International Tables Vol C Tables 4.2.6.8 and 6.1.1.4'
Cl Cl 0.1484 0.1585 'International Tables Vol C Tables 4.2.6.8 and 6.1.1.4'
Re Re -1.0185 7.2310 'International Tables Vol C Tables 4.2.6.8 and 6.1.1.4'

loop_
_geom_angle_atom_site_label_1
_geom_angle_atom_site_label_2
_geom_angle_atom_site_label_3
_geom_angle
O1 Re1 O2 158.9(4)
O1 Re1 N1 86.2(4)
O2 Re1 N1 73.8(3)
O1 Re1 Cl1 103.6(3)
O2 Re1 Cl1 96.9(2)
N1 Re1 Cl1 169.4(2)
O1 Re1 Cl2 96.6(3)
O2 Re1 Cl2 88.8(2)
N1 Re1 Cl2 87.0(2)
Cl1 Re1 Cl2 87.87(12)
O1 Re1 P1 90.2(3)
O2 Re1 P1 85.5(2)
N1 Re1 P1 95.5(2)
Cl1 Re1 P1 88.53(11)
Cl2 Re1 P1 172.84(11)
C26 O2 Re1 127.6(6)
C19 N1 N2 107.2(9)
C19 N1 Re1 137.0(9)
N2 N1 Re1 115.8(6)
C25 N2 N1 110.2(10)
C25 N2 C26 132.7(11)
N1 N2 C26 117.0(8)
C7 P1 C1 106.1(5)
C7 P1 C13 105.1(5)
C1 P1 C13 105.0(5)
C7 P1 Re1 110.9(4)
C1 P1 Re1 116.0(4)
C13 P1 Re1 112.9(4)
C2 C1 C6 117.0(11)
C2 C1 P1 118.7(8)
C6 C1 P1 124.3(9)
C1 C2 C3 121.3(11)
C4 C3 C2 120.0(12)
C5 C4 C3 119.7(12)
C4 C5 C6 121.0(12)
C5 C6 C1 121.0(12)
C12 C7 C8 117.2(11)
C12 C7 P1 120.2(9)
C8 C7 P1 122.6(10)
C9 C8 C7 121.8(13)
C8 C9 C10 119.8(14)
C11 C10 C9 119.8(12)
C10 C11 C12 119.2(13)
C7 C12 C11 122.2(13)
C18 C13 C14 119.0(11)
C18 C13 P1 120.9(9)
C14 C13 P1 120.1(10)
C15 C14 C13 119.7(12)
C16 C15 C14 120.3(12)
C15 C16 C17 119.8(13)
C18 C17 C16 119.8(13)
C13 C18 C17 121.4(12)
N1 C19 C20 111.8(11)
C21 C20 C25 120.4(13)
C21 C20 C19 137.1(14)
C25 C20 C19 102.4(11)
C22 C21 C20 118.7(14)
C21 C22 C23 121.7(12)
C24 C23 C22 121.4(14)
C23 C24 C25 117.6(14)
N2 C25 C20 108.3(11)
N2 C25 C24 131.6(13)
C20 C25 C24 120.1(11)
O2 C26 N2 104.5(8)
O2 C26 C27 110.2(9)
N2 C26 C27 109.5(10)
O2 C26 C28 109.4(9)
N2 C26 C28 109.9(10)
C27 C26 C28 113.1(10)

loop_
_geom_bond_atom_site_label_1
_geom_bond_atom_site_label_2
_geom_bond_distance
Re1 O1 1.672(8)
Re1 O2 1.963(7)
Re1 N1 2.130(9)
Re1 Cl1 2.334(3)
Re1 Cl2 2.432(3)
Re1 P1 2.475(3)
O2 C26 1.389(12)
N1 C19 1.296(13)
N1 N2 1.357(13)
N2 C25 1.352(13)
N2 C26 1.485(14)
P1 C7 1.805(12)
P1 C1 1.805(11)
P1 C13 1.842(12)
C1 C2 1.386(15)
C1 C6 1.401(17)
C2 C3 1.394(16)
C3 C4 1.381(19)
C4 C5 1.346(18)
C5 C6 1.388(17)
C7 C12 1.363(17)
C7 C8 1.407(15)
C8 C9 1.361(16)
C9 C10 1.388(18)
C10 C11 1.380(19)
C11 C12 1.393(16)
C13 C18 1.362(16)
C13 C14 1.384(15)
C14 C15 1.382(17)
C15 C16 1.368(19)
C16 C17 1.370(17)
C17 C18 1.366(16)
C19 C20 1.433(16)
C20 C21 1.385(16)
C20 C25 1.401(18)
C21 C22 1.355(18)
C22 C23 1.40(2)
C23 C24 1.357(18)
C24 C25 1.422(17)
C26 C27 1.507(15)
C26 C28 1.515(16)

loop_
_geom_hbond_atom_site_label_D
_geom_hbond_atom_site_label_H
_geom_hbond_atom_site_label_A
_geom_hbond_distance_DH
_geom_hbond_distance_HA
_geom_hbond_distance_DA
_geom_hbond_angle_DHA
C18 H18 O2 0.93 2.55 3.316(14) 140.0
C27 H27C Cl2 0.96 2.74 3.561(14) 143.3
